data_4132207
loop_
_publ_author_name
'Zhang, Jun'
'Kosaka, Wataru'
'Sugimoto, Kunihisa'
'Miyasaka, Hitoshi'

_publ_section_title
;
 Magnetic Sponge Behavior via Electronic State Modulations.
;
_journal_issue 16
_journal_name_full 'Journal of the American Chemical Society'
_journal_page_first 5644
_journal_page_last 5652
_journal_paper_doi 10.1021/jacs.8b02428
_journal_volume 140
_journal_year 2018
_chemical_formula_moiety 'C72 H28 Cl28 N4 O16 Ru4'
_chemical_formula_sum 'C72 H28 Cl28 N4 O16 Ru4'
_chemical_formula_weight 2601.99
_space_group_crystal_system triclinic
_space_group_IT_number 2
_space_group_name_Hall '-P 1'
_space_group_name_H-M_alt 'P -1'
_atom_sites_solution_hydrogens geom
_atom_sites_solution_primary direct
_atom_sites_solution_secondary difmap
_cell_angle_alpha 95.065(4)
_cell_angle_beta 99.399(3)
_cell_angle_gamma 103.745(5)
_cell_formula_units_Z 1
_cell_length_a 11.002(3)
_cell_length_b 14.584(4)
_cell_length_c 15.965(5)
_cell_measurement_reflns_used 7801
_cell_measurement_temperature 116
_cell_measurement_theta_max 31.46
_cell_measurement_theta_min 1.30
_cell_volume 2433.2(12)
_computing_cell_refinement CrystalClear
_computing_data_collection 'CrystalClear (Rigaku Inc., 2008)'
_computing_data_reduction CrystalClear
_computing_molecular_graphics 'CrystalStructure 4.2'
_computing_publication_material 'CrystalStructure 4.2 (Rigaku, 2017)'
_computing_structure_refinement 'SHELXL Version 2014/7 (Sheldrick, 2008)'
_computing_structure_solution 'SIR2011 (Burla, et al., 2012)'
_diffrn_ambient_temperature 116
_diffrn_detector_area_resol_mean 7.111
_diffrn_measured_fraction_theta_full 0.981
_diffrn_measured_fraction_theta_max 0.981
_diffrn_measurement_device_type 'Rigaku Saturn724'
_diffrn_measurement_method \w
_diffrn_radiation_type 'Mo K\a'
_diffrn_radiation_wavelength 0.71075
_diffrn_reflns_av_R_equivalents 0.0224
_diffrn_reflns_Laue_measured_fraction_full 0.981
_diffrn_reflns_Laue_measured_fraction_max 0.981
_diffrn_reflns_limit_h_max 13
_diffrn_reflns_limit_h_min -12
_diffrn_reflns_limit_k_max 17
_diffrn_reflns_limit_k_min -15
_diffrn_reflns_limit_l_max 18
_diffrn_reflns_limit_l_min -18
_diffrn_reflns_number 16423
_diffrn_reflns_point_group_measured_fraction_full 0.981
_diffrn_reflns_point_group_measured_fraction_max 0.981
_diffrn_reflns_theta_full 24.997
_diffrn_reflns_theta_max 24.997
_diffrn_reflns_theta_min 1.450
_diffrn_standards_number 0
_exptl_absorpt_coefficient_mu 1.437
_exptl_absorpt_correction_T_max 0.872
_exptl_absorpt_correction_T_min 0.767
_exptl_absorpt_correction_type multi-scan
_exptl_absorpt_process_details 'REQAB (Rigaku, 1998)'
_exptl_crystal_colour brown
_exptl_crystal_density_diffrn 1.776
_exptl_crystal_density_method 'not measured'
_exptl_crystal_description block
_exptl_crystal_F_000 1268.00
_exptl_crystal_size_max 0.152
_exptl_crystal_size_mid 0.103
_exptl_crystal_size_min 0.095
_refine_diff_density_max 2.53
_refine_diff_density_min -1.40
_refine_ls_extinction_method none
_refine_ls_goodness_of_fit_ref 1.039
_refine_ls_hydrogen_treatment constr
_refine_ls_number_parameters 568
_refine_ls_number_reflns 8390
_refine_ls_number_restraints 75
_refine_ls_R_factor_all 0.0845
_refine_ls_R_factor_gt 0.0768
_refine_ls_shift/su_max 0.000
_refine_ls_structure_factor_coef Fsqd
_refine_ls_weighting_details 'w = 1/[\s^2^(Fo^2^)+(0.1372P)^2^+17.5184P] where P=(Fo^2^+2Fc^2^)/3'
_refine_ls_weighting_scheme calc
_refine_ls_wR_factor_gt 0.2139
_refine_ls_wR_factor_ref 0.2237
_reflns_Friedel_coverage 0.000
_reflns_number_gt 7271
_reflns_number_total 8390
_reflns_threshold_expression F^2^>2.0\s(F^2^)
_cod_data_source_file ja8b02428_si_002.cif
_cod_data_source_block Ru2-235-Cl3PhCO2-TCNQMe2_comp2
_cod_original_cell_volume 2433.1(13)
_cod_database_code 4132207

loop_
_space_group_symop_id
_space_group_symop_operation_xyz
1 +X,+Y,+Z
2 -X,-Y,-Z

loop_
_atom_site_label
_atom_site_type_symbol
_atom_site_fract_x
_atom_site_fract_y
_atom_site_fract_z
_atom_site_U_iso_or_equiv
_atom_site_adp_type
_atom_site_occupancy
_atom_site_site_symmetry_order
_atom_site_calc_flag
_atom_site_refinement_flags_posn
_atom_site_refinement_flags_adp
_atom_site_refinement_flags_occupancy
Ru1 Ru -0.00715(5) 0.02406(4) 0.06870(3) 0.0256(2) Uani 1 1 d . . .
Ru2 Ru 0.00126(5) 0.43067(4) 0.46179(3) 0.02566(19) Uani 1 1 d . . .
Cl1 Cl -0.5654(3) 0.2010(2) -0.0030(2) 0.0764(8) Uani 1 1 d . . .
Cl2 Cl -0.6688(3) -0.0712(3) -0.2697(2) 0.0869(10) Uani 1 1 d . . .
Cl3 Cl -0.4090(3) -0.1160(2) -0.21496(19) 0.0690(7) Uani 1 1 d . . .
Cl4 Cl 0.2407(3) 0.32771(19) 0.14532(15) 0.0646(7) Uani 1 1 d . . .
Cl5 Cl 0.3772(3) 0.52552(19) 0.10563(19) 0.0677(7) Uani 1 1 d . . .
Cl6 Cl 0.2476(3) 0.4046(2) -0.23274(17) 0.0653(7) Uani 1 1 d . . .
Cl7 Cl 0.4150(3) 0.7486(2) 0.5748(3) 0.0694(10) Uani 0.78 1 d . . P
Cl8 Cl 0.7046(3) 0.7709(3) 0.6392(3) 0.1252(19) Uani 1 1 d . . .
Cl9 Cl 0.6340(3) 0.3980(3) 0.6450(2) 0.0926(11) Uani 1 1 d . . .
Cl10 Cl 0.3489(12) 0.3444(11) 0.5842(8) 0.072(4) Uani 0.22 1 d . . P
Cl11 Cl -0.0222(4) 0.5022(4) 0.8249(2) 0.1039(12) Uani 1 1 d . U .
Cl12 Cl -0.1132(5) 0.3665(5) 0.9502(3) 0.1465(19) Uani 1 1 d . U .
Cl13 Cl -0.2599(6) 0.0763(4) 0.7018(5) 0.169(2) Uani 1 1 d . U .
Cl14 Cl -0.1529(6) 0.2661(4) 0.1566(2) 0.1277(18) Uani 1 1 d . . .
Cl15 Cl -0.3754(5) 0.3355(3) 0.1895(3) 0.1164(15) Uani 1 1 d . . .
O1 O -0.1862(5) 0.0352(4) 0.0266(3) 0.0327(11) Uani 1 1 d . . .
O2 O -0.1716(5) -0.0110(4) -0.1079(3) 0.0349(12) Uani 1 1 d . . .
O3 O 0.0666(5) 0.1603(4) 0.0520(3) 0.0318(11) Uani 1 1 d . . .
O4 O 0.0824(5) 0.1136(4) -0.0824(3) 0.0310(11) Uani 1 1 d . . .
O5 O 0.1938(5) 0.4589(4) 0.5052(3) 0.0332(11) Uani 1 1 d . . .
O6 O 0.1922(5) 0.5951(4) 0.5806(3) 0.0358(12) Uani 1 1 d . . .
O7 O -0.0313(5) 0.3631(4) 0.5667(3) 0.0371(12) Uani 1 1 d . . .
O8 O -0.0368(5) 0.4979(4) 0.6415(3) 0.0374(12) Uani 1 1 d . . .
N1 N -0.0194(6) 0.0646(5) 0.2029(4) 0.0341(14) Uani 1 1 d . . .
N2 N -0.0017(7) 0.2881(5) 0.3955(4) 0.0381(15) Uani 1 1 d . . .
C1 C -0.2319(7) 0.0153(6) -0.0528(5) 0.0327(16) Uani 1 1 d . . .
C2 C -0.3635(7) 0.0265(7) -0.0829(5) 0.0398(19) Uani 1 1 d . . .
C3 C -0.3976(8) 0.1008(8) -0.0337(6) 0.052(2) Uani 1 1 d . . .
H3 H -0.3412 0.1387 0.0152 0.062 Uiso 1 1 calc R U .
C4 C -0.5200(9) 0.1141(8) -0.0624(6) 0.055(2) Uani 1 1 d . . .
C5 C -0.6018(9) 0.0610(8) -0.1322(6) 0.057(3) Uani 1 1 d . . .
H5 H -0.6836 0.0719 -0.1487 0.068 Uiso 1 1 calc R U .
C6 C -0.5662(8) -0.0094(8) -0.1797(6) 0.055(2) Uani 1 1 d . . .
C7 C -0.4459(8) -0.0268(7) -0.1545(6) 0.048(2) Uani 1 1 d . . .
C8 C 0.1017(6) 0.1775(5) -0.0184(4) 0.0293(15) Uani 1 1 d . . .
C9 C 0.1685(7) 0.2773(6) -0.0291(5) 0.0339(16) Uani 1 1 d . . .
C10 C 0.2311(8) 0.3468(6) 0.0402(5) 0.0410(18) Uani 1 1 d . . .
C11 C 0.2971(8) 0.4358(6) 0.0225(7) 0.049(2) Uani 1 1 d . . .
C12 C 0.3005(8) 0.4550(7) -0.0599(7) 0.052(2) Uani 1 1 d . . .
H12 H 0.3438 0.5163 -0.0703 0.062 Uiso 1 1 calc R U .
C13 C 0.2403(8) 0.3843(6) -0.1279(6) 0.0451(19) Uani 1 1 d . . .
C14 C 0.1735(8) 0.2943(6) -0.1135(5) 0.0398(18) Uani 1 1 d . . .
H14 H 0.1325 0.2458 -0.1601 0.048 Uiso 1 1 calc R U .
C15 C 0.2488(7) 0.5361(6) 0.5548(5) 0.0350(17) Uani 1 1 d . . .
C16 C 0.3905(7) 0.5550(7) 0.5841(5) 0.046(2) Uani 1 1 d . . .
C17 C 0.4705(8) 0.6485(8) 0.5966(6) 0.061(3) Uani 1 1 d . . .
C18 C 0.6000(9) 0.6574(9) 0.6253(7) 0.068(3) Uani 1 1 d . . .
C19 C 0.6510(10) 0.5823(11) 0.6393(7) 0.074(4) Uani 1 1 d . . .
H19 H 0.7404 0.5922 0.6568 0.089 Uiso 1 1 calc R U .
C20 C 0.5729(10) 0.4938(10) 0.6281(6) 0.065(3) Uani 1 1 d . . .
C21 C 0.4401(8) 0.4787(8) 0.5985(5) 0.053(3) Uani 1 1 d . . .
C22 C -0.0504(7) 0.4093(6) 0.6326(5) 0.0347(17) Uani 1 1 d . . .
C23 C -0.0903(11) 0.3508(11) 0.7012(8) 0.0812(19) Uani 1 1 d . U .
C24 C -0.0850(12) 0.3851(12) 0.7840(9) 0.0905(19) Uani 1 1 d . U .
C25 C -0.1278(14) 0.3248(14) 0.8457(9) 0.101(2) Uani 1 1 d . U .
C26 C -0.1808(15) 0.2337(14) 0.8189(11) 0.110(2) Uani 1 1 d . U .
H26 H -0.2121 0.1932 0.8583 0.132 Uiso 1 1 calc R U .
C27 C -0.1915(15) 0.1966(13) 0.7363(12) 0.111(2) Uani 1 1 d . U .
C28 C -0.1515(12) 0.2493(11) 0.6700(10) 0.094(2) Uani 1 1 d . U .
H28 H -0.1631 0.2219 0.6121 0.112 Uiso 1 1 calc R U .
C29 C -0.0166(6) 0.0819(5) 0.2748(4) 0.0269(14) Uani 1 1 d . . .
C30 C -0.0141(7) 0.1105(5) 0.3617(4) 0.0282(14) Uani 1 1 d . . .
C31 C -0.0069(7) 0.2079(5) 0.3807(4) 0.0293(15) Uani 1 1 d . . .
C32 C -0.0091(7) 0.0525(5) 0.4297(4) 0.0272(14) Uani 1 1 d . . .
C33 C -0.0346(8) -0.0497(5) 0.4141(5) 0.0336(16) Uani 1 1 d . . .
C34 C -0.0809(12) -0.1067(6) 0.3270(5) 0.058(3) Uani 1 1 d . . .
H34A H -0.0834 -0.0635 0.2834 0.069 Uiso 1 1 calc R U .
H34B H -0.0230 -0.1464 0.3166 0.069 Uiso 1 1 calc R U .
H34C H -0.1667 -0.1476 0.3240 0.069 Uiso 1 1 calc R U .
C35 C -0.0240(8) -0.0973(5) 0.4853(5) 0.0351(17) Uani 1 1 d . . .
H35 H -0.0401 -0.1647 0.4759 0.042 Uiso 1 1 calc R U .
C36 C -0.2205(16) 0.3204(10) 0.2308(8) 0.094(4) Uani 1 1 d . . .
H36A H -0.1627 0.3837 0.2543 0.113 Uiso 1 1 calc R U .
H36B H -0.2273 0.2820 0.2787 0.113 Uiso 1 1 calc R U .

loop_
_atom_site_aniso_label
_atom_site_aniso_U_11
_atom_site_aniso_U_22
_atom_site_aniso_U_33
_atom_site_aniso_U_23
_atom_site_aniso_U_13
_atom_site_aniso_U_12
Ru1 0.0246(3) 0.0413(4) 0.0151(3) 0.0051(2) 0.0050(2) 0.0156(2)
Ru2 0.0247(3) 0.0299(3) 0.0240(3) 0.0024(2) 0.0039(2) 0.0110(2)
Cl1 0.0557(15) 0.095(2) 0.092(2) 0.0069(16) 0.0171(14) 0.0458(15)
Cl2 0.0388(13) 0.144(3) 0.0625(17) -0.0038(18) -0.0095(12) 0.0125(16)
Cl3 0.0528(14) 0.0764(18) 0.0666(16) -0.0088(13) 0.0029(12) 0.0075(12)
Cl4 0.0804(18) 0.0631(15) 0.0388(12) -0.0015(10) 0.0035(11) 0.0048(13)
Cl5 0.0593(15) 0.0563(14) 0.0748(17) -0.0095(12) 0.0022(13) 0.0043(11)
Cl6 0.0688(16) 0.0749(17) 0.0568(14) 0.0315(13) 0.0225(12) 0.0121(13)
Cl7 0.0464(17) 0.0538(18) 0.101(3) -0.0074(17) 0.0282(17) -0.0028(14)
Cl8 0.0406(15) 0.121(3) 0.181(4) -0.070(3) 0.023(2) -0.0106(17)
Cl9 0.0636(18) 0.162(3) 0.0751(19) 0.031(2) 0.0084(15) 0.070(2)
Cl10 0.063(7) 0.113(10) 0.064(7) 0.034(7) 0.021(6) 0.053(7)
Cl11 0.123(3) 0.167(3) 0.0529(16) 0.0352(19) 0.0280(18) 0.083(3)
Cl12 0.144(3) 0.294(6) 0.076(2) 0.096(3) 0.059(2) 0.148(4)
Cl13 0.136(4) 0.136(3) 0.234(5) 0.131(4) 0.031(4) -0.003(3)
Cl14 0.211(5) 0.124(3) 0.063(2) -0.002(2) 0.035(3) 0.072(4)
Cl15 0.122(3) 0.106(3) 0.101(3) 0.042(2) -0.006(2) -0.003(2)
O1 0.027(3) 0.055(3) 0.023(2) 0.009(2) 0.008(2) 0.020(2)
O2 0.027(3) 0.060(3) 0.023(2) 0.009(2) 0.004(2) 0.019(2)
O3 0.031(3) 0.043(3) 0.023(2) 0.003(2) 0.005(2) 0.014(2)
O4 0.032(3) 0.044(3) 0.021(2) 0.006(2) 0.0075(19) 0.015(2)
O5 0.028(3) 0.045(3) 0.030(3) 0.005(2) 0.005(2) 0.018(2)
O6 0.024(3) 0.045(3) 0.036(3) -0.005(2) 0.002(2) 0.011(2)
O7 0.037(3) 0.040(3) 0.039(3) 0.016(2) 0.010(2) 0.013(2)
O8 0.035(3) 0.063(4) 0.020(2) 0.008(2) 0.006(2) 0.021(3)
N1 0.032(3) 0.050(4) 0.025(3) 0.005(3) 0.008(2) 0.018(3)
N2 0.049(4) 0.034(4) 0.032(3) 0.003(3) 0.005(3) 0.016(3)
C1 0.024(4) 0.046(4) 0.032(4) 0.014(3) 0.006(3) 0.012(3)
C2 0.025(4) 0.069(5) 0.036(4) 0.026(4) 0.012(3) 0.021(4)
C3 0.035(4) 0.090(7) 0.053(5) 0.045(5) 0.024(4) 0.036(5)
C4 0.039(5) 0.086(7) 0.056(6) 0.030(5) 0.020(4) 0.033(5)
C5 0.040(5) 0.087(7) 0.053(6) 0.029(5) 0.015(4) 0.023(5)
C6 0.032(4) 0.093(8) 0.042(5) 0.021(5) 0.003(4) 0.015(5)
C7 0.030(4) 0.073(6) 0.043(5) 0.016(4) 0.009(4) 0.015(4)
C8 0.025(3) 0.041(4) 0.027(4) 0.010(3) 0.006(3) 0.015(3)
C9 0.030(4) 0.045(4) 0.032(4) 0.006(3) 0.009(3) 0.017(3)
C10 0.033(4) 0.050(5) 0.043(5) 0.009(4) 0.007(3) 0.015(4)
C11 0.032(4) 0.049(5) 0.068(6) 0.002(4) 0.004(4) 0.017(4)
C12 0.040(5) 0.051(5) 0.067(6) 0.016(5) 0.017(4) 0.009(4)
C13 0.039(4) 0.050(5) 0.047(5) 0.009(4) 0.010(4) 0.010(4)
C14 0.036(4) 0.050(5) 0.041(4) 0.018(4) 0.014(3) 0.016(4)
C15 0.024(4) 0.055(5) 0.029(4) 0.013(3) 0.007(3) 0.011(3)
C16 0.024(4) 0.086(7) 0.028(4) 0.002(4) 0.008(3) 0.016(4)
C17 0.029(4) 0.091(8) 0.051(5) -0.019(5) 0.012(4) 0.002(5)
C18 0.034(5) 0.091(8) 0.066(7) -0.036(6) 0.012(4) 0.003(5)
C19 0.034(5) 0.137(11) 0.047(6) -0.028(6) 0.003(4) 0.031(7)
C20 0.041(5) 0.128(10) 0.034(5) 0.005(5) 0.005(4) 0.044(6)
C21 0.030(4) 0.113(8) 0.025(4) 0.015(4) 0.006(3) 0.033(5)
C22 0.026(4) 0.047(5) 0.039(4) 0.022(4) 0.011(3) 0.016(3)
C23 0.070(4) 0.138(4) 0.087(4) 0.087(4) 0.052(3) 0.074(4)
C24 0.081(4) 0.160(4) 0.082(4) 0.083(3) 0.047(3) 0.084(4)
C25 0.087(4) 0.179(4) 0.091(4) 0.094(4) 0.052(3) 0.089(4)
C26 0.088(4) 0.172(5) 0.117(4) 0.102(4) 0.052(4) 0.072(4)
C27 0.089(4) 0.149(4) 0.130(4) 0.101(4) 0.046(4) 0.055(4)
C28 0.077(4) 0.133(4) 0.116(4) 0.098(4) 0.051(4) 0.062(4)
C29 0.027(3) 0.032(4) 0.024(4) 0.004(3) 0.006(3) 0.012(3)
C30 0.030(4) 0.031(4) 0.023(3) 0.001(3) 0.003(3) 0.008(3)
C31 0.029(4) 0.039(4) 0.019(3) 0.001(3) 0.000(3) 0.011(3)
C32 0.032(4) 0.034(4) 0.016(3) 0.001(3) 0.003(3) 0.012(3)
C33 0.045(4) 0.034(4) 0.022(3) 0.000(3) -0.002(3) 0.018(3)
C34 0.101(8) 0.041(5) 0.027(4) 0.001(4) -0.007(4) 0.026(5)
C35 0.053(5) 0.029(4) 0.026(4) 0.001(3) 0.004(3) 0.018(3)
C36 0.137(13) 0.077(8) 0.057(7) -0.008(6) -0.002(8) 0.028(8)

loop_
_atom_type_symbol
_atom_type_description
_atom_type_scat_dispersion_real
_atom_type_scat_dispersion_imag
_atom_type_scat_source
C C 0.0033 0.0016
;
International Tables for Crystallography
(Vol. C, Tables 4.2.6.8 and 6.1.1.4)
;
H H 0.0000 0.0000
;
International Tables for Crystallography
(Vol. C, Table 6.1.1.4)
;
N N 0.0061 0.0033
;
International Tables for Crystallography
(Vol. C, Tables 4.2.6.8 and 6.1.1.4)
;
O O 0.0106 0.0060
;
International Tables for Crystallography
(Vol. C, Tables 4.2.6.8 and 6.1.1.4)
;
Cl Cl 0.1484 0.1585
;
International Tables for Crystallography
(Vol. C, Tables 4.2.6.8 and 6.1.1.4)
;
Ru Ru -1.2594 0.8363
;
International Tables for Crystallography
(Vol. C, Tables 4.2.6.8 and 6.1.1.4)
;

loop_
_geom_angle_atom_site_label_1
_geom_angle_atom_site_label_2
_geom_angle_atom_site_label_3
_geom_angle
_geom_angle_site_symmetry_1
_geom_angle_site_symmetry_3
O3 Ru1 O2 89.3(2) . 2
O3 Ru1 O1 91.0(2) . .
O2 Ru1 O1 178.5(2) 2 .
O3 Ru1 O4 178.65(19) . 2
O2 Ru1 O4 91.1(2) 2 2
O1 Ru1 O4 88.5(2) . 2
O3 Ru1 N1 92.7(2) . .
O2 Ru1 N1 89.9(2) 2 .
O1 Ru1 N1 91.5(2) . .
O4 Ru1 N1 88.6(2) 2 .
O3 Ru1 Ru1 89.45(14) . 2
O2 Ru1 Ru1 88.82(14) 2 2
O1 Ru1 Ru1 89.78(14) . 2
O4 Ru1 Ru1 89.29(14) 2 2
N1 Ru1 Ru1 177.51(17) . 2
O5 Ru2 O7 90.2(2) . .
O5 Ru2 O6 178.9(2) . 2_566
O7 Ru2 O6 89.9(2) . 2_566
O5 Ru2 O8 89.0(2) . 2_566
O7 Ru2 O8 178.4(2) . 2_566
O6 Ru2 O8 90.9(2) 2_566 2_566
O5 Ru2 N2 90.9(2) . .
O7 Ru2 N2 86.7(2) . .
O6 Ru2 N2 90.2(2) 2_566 .
O8 Ru2 N2 94.7(2) 2_566 .
O5 Ru2 Ru2 89.80(15) . 2_566
O7 Ru2 Ru2 88.62(16) . 2_566
O6 Ru2 Ru2 89.08(15) 2_566 2_566
O8 Ru2 Ru2 90.00(16) 2_566 2_566
N2 Ru2 Ru2 175.27(17) . 2_566
C1 O1 Ru1 118.4(4) . .
C1 O2 Ru1 119.3(4) . 2
C8 O3 Ru1 119.1(5) . .
C8 O4 Ru1 118.7(4) . 2
C15 O5 Ru2 118.0(5) . .
C15 O6 Ru2 118.8(5) . 2_566
C22 O7 Ru2 119.7(5) . .
C22 O8 Ru2 117.9(5) . 2_566
C29 N1 Ru1 173.6(6) . .
C31 N2 Ru2 163.1(6) . .
O1 C1 O2 123.7(6) . .
O1 C1 C2 117.5(6) . .
O2 C1 C2 118.8(6) . .
C7 C2 C3 121.2(7) . .
C7 C2 C1 123.6(8) . .
C3 C2 C1 115.2(8) . .
C4 C3 C2 116.1(9) . .
C4 C3 H3 122.0 . .
C2 C3 H3 122.0 . .
C5 C4 C3 122.9(10) . .
C5 C4 Cl1 119.9(7) . .
C3 C4 Cl1 117.2(8) . .
C4 C5 C6 120.1(9) . .
C4 C5 H5 119.9 . .
C6 C5 H5 119.9 . .
C5 C6 C7 120.0(9) . .
C5 C6 Cl2 118.8(7) . .
C7 C6 Cl2 121.1(8) . .
C2 C7 C6 119.7(9) . .
C2 C7 Cl3 122.6(7) . .
C6 C7 Cl3 117.7(8) . .
O3 C8 O4 123.2(7) . .
O3 C8 C9 120.0(6) . .
O4 C8 C9 116.8(6) . .
C10 C9 C14 121.4(8) . .
C10 C9 C8 122.8(7) . .
C14 C9 C8 115.6(7) . .
C9 C10 C11 117.8(8) . .
C9 C10 Cl4 123.9(6) . .
C11 C10 Cl4 118.1(7) . .
C12 C11 C10 121.8(9) . .
C12 C11 Cl5 117.9(7) . .
C10 C11 Cl5 120.3(8) . .
C11 C12 C13 119.5(8) . .
C11 C12 H12 120.2 . .
C13 C12 H12 120.2 . .
C12 C13 C14 120.7(8) . .
C12 C13 Cl6 120.8(7) . .
C14 C13 Cl6 118.5(7) . .
C9 C14 C13 118.7(8) . .
C9 C14 H14 120.6 . .
C13 C14 H14 120.6 . .
O6 C15 O5 124.3(7) . .
O6 C15 C16 119.3(7) . .
O5 C15 C16 116.4(7) . .
C21 C16 C17 120.8(8) . .
C21 C16 C15 118.0(8) . .
C17 C16 C15 121.2(9) . .
C18 C17 C16 116.0(11) . .
C18 C17 Cl7 120.6(9) . .
C16 C17 Cl7 123.4(7) . .
C19 C18 C17 123.9(11) . .
C19 C18 Cl8 117.8(8) . .
C17 C18 Cl8 118.2(10) . .
C20 C19 C18 119.2(9) . .
C20 C19 H19 120.4 . .
C18 C19 H19 120.4 . .
C19 C20 C21 120.3(11) . .
C19 C20 Cl9 120.3(8) . .
C21 C20 Cl9 119.3(10) . .
C16 C21 C20 119.7(10) . .
C16 C21 Cl10 127.9(7) . .
C20 C21 Cl10 112.4(9) . .
O8 C22 O7 123.4(7) . .
O8 C22 C23 121.0(9) . .
O7 C22 C23 115.6(8) . .
C24 C23 C28 119.6(11) . .
C24 C23 C22 125.9(13) . .
C28 C23 C22 114.2(11) . .
C23 C24 C25 122.7(17) . .
C23 C24 Cl11 123.1(10) . .
C25 C24 Cl11 114.2(13) . .
C26 C25 C24 118.1(16) . .
C26 C25 Cl12 119.3(11) . .
C24 C25 Cl12 122.6(16) . .
C25 C26 C27 121.4(14) . .
C25 C26 H26 119.3 . .
C27 C26 H26 119.3 . .
C26 C27 C28 125.4(18) . .
C26 C27 Cl13 121.0(12) . .
C28 C27 Cl13 113.5(15) . .
C27 C28 C23 112.7(16) . .
C27 C28 H28 123.7 . .
C23 C28 H28 123.7 . .
N1 C29 C30 175.3(8) . .
C31 C30 C29 113.7(6) . .
C31 C30 C32 119.7(6) . .
C29 C30 C32 126.4(6) . .
N2 C31 C30 179.2(8) . .
C35 C32 C30 118.7(6) 2_556 .
C35 C32 C33 118.7(6) 2_556 .
C30 C32 C33 122.6(6) . .
C35 C33 C32 117.0(6) . .
C35 C33 C34 118.9(7) . .
C32 C33 C34 124.0(7) . .
C33 C34 H34A 109.5 . .
C33 C34 H34B 109.5 . .
H34A C34 H34B 109.5 . .
C33 C34 H34C 109.5 . .
H34A C34 H34C 109.5 . .
H34B C34 H34C 109.5 . .
C33 C35 C32 124.3(7) . 2_556
C33 C35 H35 117.8 . .
C32 C35 H35 117.8 2_556 .
Cl14 C36 Cl15 114.6(7) . .
Cl14 C36 H36A 108.6 . .
Cl15 C36 H36A 108.6 . .
Cl14 C36 H36B 108.6 . .
Cl15 C36 H36B 108.6 . .
H36A C36 H36B 107.6 . .

loop_
_geom_bond_atom_site_label_1
_geom_bond_atom_site_label_2
_geom_bond_distance
_geom_bond_site_symmetry_2
Ru1 O3 2.018(5) .
Ru1 O2 2.023(5) 2
Ru1 O1 2.024(5) .
Ru1 O4 2.028(5) 2
Ru1 N1 2.206(6) .
Ru1 Ru1 2.2852(12) 2
Ru2 O5 2.048(5) .
Ru2 O7 2.055(5) .
Ru2 O6 2.057(5) 2_566
Ru2 O8 2.068(5) 2_566
Ru2 N2 2.238(6) .
Ru2 Ru2 2.2761(12) 2_566
Cl1 C4 1.731(11) .
Cl2 C6 1.706(10) .
Cl3 C7 1.716(10) .
Cl4 C10 1.717(9) .
Cl5 C11 1.736(10) .
Cl6 C13 1.736(9) .
Cl7 C17 1.753(13) .
Cl8 C18 1.750(12) .
Cl9 C20 1.712(12) .
Cl10 C21 1.95(2) .
Cl11 C24 1.707(18) .
Cl12 C25 1.692(17) .
Cl13 C27 1.74(2) .
Cl14 C36 1.728(15) .
Cl15 C36 1.795(16) .
O1 C1 1.266(9) .
O2 C1 1.270(9) .
O2 Ru1 2.023(5) 2
O3 C8 1.273(9) .
O4 C8 1.275(9) .
O4 Ru1 2.028(5) 2
O5 C15 1.275(10) .
O6 C15 1.254(10) .
O6 Ru2 2.057(5) 2_566
O7 C22 1.271(10) .
O8 C22 1.258(10) .
O8 Ru2 2.068(5) 2_566
N1 C29 1.148(9) .
N2 C31 1.160(10) .
C1 C2 1.501(10) .
C2 C7 1.380(13) .
C2 C3 1.439(14) .
C3 C4 1.414(12) .
C3 H3 0.9500 .
C4 C5 1.357(15) .
C5 C6 1.390(15) .
C5 H5 0.9500 .
C6 C7 1.407(12) .
C8 C9 1.505(11) .
C9 C10 1.396(12) .
C9 C14 1.398(11) .
C10 C11 1.406(13) .
C11 C12 1.374(14) .
C12 C13 1.387(13) .
C12 H12 0.9500 .
C13 C14 1.403(12) .
C14 H14 0.9500 .
C15 C16 1.504(10) .
C16 C21 1.372(14) .
C16 C17 1.413(15) .
C17 C18 1.395(14) .
C18 C19 1.362(18) .
C19 C20 1.349(18) .
C19 H19 0.9500 .
C20 C21 1.417(12) .
C22 C23 1.504(11) .
C23 C24 1.36(2) .
C23 C28 1.48(2) .
C24 C25 1.440(16) .
C25 C26 1.32(2) .
C26 C27 1.36(3) .
C26 H26 0.9500 .
C27 C28 1.428(17) .
C28 H28 0.9500 .
C29 C30 1.406(10) .
C30 C31 1.406(10) .
C30 C32 1.436(10) .
C32 C35 1.404(10) 2_556
C32 C33 1.440(10) .
C33 C35 1.386(10) .
C33 C34 1.500(11) .
C34 H34A 0.9800 .
C34 H34B 0.9800 .
C34 H34C 0.9800 .
C35 C32 1.404(10) 2_556
C35 H35 0.9500 .
C36 H36A 0.9900 .
C36 H36B 0.9900 .

loop_
_geom_torsion_atom_site_label_1
_geom_torsion_atom_site_label_2
_geom_torsion_atom_site_label_3
_geom_torsion_atom_site_label_4
_geom_torsion
_geom_torsion_site_symmetry_1
_geom_torsion_site_symmetry_4
Ru1 O1 C1 O2 -0.1(10) . .
Ru1 O1 C1 C2 -178.4(5) . .
Ru1 O2 C1 O1 0.6(10) 2 .
Ru1 O2 C1 C2 178.9(5) 2 .
O1 C1 C2 C7 -151.2(8) . .
O2 C1 C2 C7 30.4(12) . .
O1 C1 C2 C3 31.4(10) . .
O2 C1 C2 C3 -147.0(7) . .
C7 C2 C3 C4 1.0(12) . .
C1 C2 C3 C4 178.4(7) . .
C2 C3 C4 C5 -0.2(13) . .
C2 C3 C4 Cl1 178.5(6) . .
C3 C4 C5 C6 -0.8(15) . .
Cl1 C4 C5 C6 -179.5(8) . .
C4 C5 C6 C7 1.1(14) . .
C4 C5 C6 Cl2 -177.3(8) . .
C3 C2 C7 C6 -0.7(13) . .
C1 C2 C7 C6 -177.9(8) . .
C3 C2 C7 Cl3 -180.0(6) . .
C1 C2 C7 Cl3 2.9(12) . .
C5 C6 C7 C2 -0.3(14) . .
Cl2 C6 C7 C2 178.0(7) . .
C5 C6 C7 Cl3 178.9(7) . .
Cl2 C6 C7 Cl3 -2.8(11) . .
Ru1 O3 C8 O4 6.4(9) . .
Ru1 O3 C8 C9 -174.1(5) . .
Ru1 O4 C8 O3 -5.8(9) 2 .
Ru1 O4 C8 C9 174.6(4) 2 .
O3 C8 C9 C10 21.3(10) . .
O4 C8 C9 C10 -159.1(7) . .
O3 C8 C9 C14 -164.0(6) . .
O4 C8 C9 C14 15.6(9) . .
C14 C9 C10 C11 1.6(11) . .
C8 C9 C10 C11 176.1(7) . .
C14 C9 C10 Cl4 -174.1(6) . .
C8 C9 C10 Cl4 0.3(11) . .
C9 C10 C11 C12 0.2(12) . .
Cl4 C10 C11 C12 176.2(7) . .
C9 C10 C11 Cl5 -179.9(6) . .
Cl4 C10 C11 Cl5 -3.9(10) . .
C10 C11 C12 C13 -1.7(13) . .
Cl5 C11 C12 C13 178.4(7) . .
C11 C12 C13 C14 1.6(13) . .
C11 C12 C13 Cl6 -177.6(7) . .
C10 C9 C14 C13 -1.8(12) . .
C8 C9 C14 C13 -176.6(7) . .
C12 C13 C14 C9 0.2(12) . .
Cl6 C13 C14 C9 179.4(6) . .
Ru2 O6 C15 O5 -1.9(10) 2_566 .
Ru2 O6 C15 C16 178.9(5) 2_566 .
Ru2 O5 C15 O6 1.8(10) . .
Ru2 O5 C15 C16 -179.0(5) . .
O6 C15 C16 C21 144.2(8) . .
O5 C15 C16 C21 -35.1(10) . .
O6 C15 C16 C17 -35.8(11) . .
O5 C15 C16 C17 145.0(8) . .
C21 C16 C17 C18 -1.1(13) . .
C15 C16 C17 C18 178.9(8) . .
C21 C16 C17 Cl7 176.9(7) . .
C15 C16 C17 Cl7 -3.1(12) . .
C16 C17 C18 C19 1.6(15) . .
Cl7 C17 C18 C19 -176.4(9) . .
C16 C17 C18 Cl8 178.3(7) . .
Cl7 C17 C18 Cl8 0.2(12) . .
C17 C18 C19 C20 -2.5(17) . .
Cl8 C18 C19 C20 -179.1(8) . .
C18 C19 C20 C21 2.6(15) . .
C18 C19 C20 Cl9 179.9(8) . .
C17 C16 C21 C20 1.4(12) . .
C15 C16 C21 C20 -178.6(7) . .
C17 C16 C21 Cl10 -179.1(8) . .
C15 C16 C21 Cl10 0.9(12) . .
C19 C20 C21 C16 -2.2(13) . .
Cl9 C20 C21 C16 -179.5(7) . .
C19 C20 C21 Cl10 178.2(8) . .
Cl9 C20 C21 Cl10 0.9(10) . .
Ru2 O8 C22 O7 7.0(10) 2_566 .
Ru2 O8 C22 C23 -173.3(6) 2_566 .
Ru2 O7 C22 O8 -8.1(10) . .
Ru2 O7 C22 C23 172.2(6) . .
O8 C22 C23 C24 -17.4(14) . .
O7 C22 C23 C24 162.3(9) . .
O8 C22 C23 C28 156.4(8) . .
O7 C22 C23 C28 -23.9(11) . .
C28 C23 C24 C25 5.0(16) . .
C22 C23 C24 C25 178.5(9) . .
C28 C23 C24 Cl11 -177.2(8) . .
C22 C23 C24 Cl11 -3.7(15) . .
C23 C24 C25 C26 -3.9(18) . .
Cl11 C24 C25 C26 178.2(10) . .
C23 C24 C25 Cl12 176.4(9) . .
Cl11 C24 C25 Cl12 -1.6(13) . .
C24 C25 C26 C27 2(2) . .
Cl12 C25 C26 C27 -178.3(11) . .
C25 C26 C27 C28 -2(2) . .
C25 C26 C27 Cl13 179.3(11) . .
C26 C27 C28 C23 2(2) . .
Cl13 C27 C28 C23 -178.4(8) . .
C24 C23 C28 C27 -4.1(15) . .
C22 C23 C28 C27 -178.3(9) . .
C31 C30 C32 C35 -10.4(10) . 2_556
C29 C30 C32 C35 164.6(7) . 2_556
C31 C30 C32 C33 170.6(7) . .
C29 C30 C32 C33 -14.4(12) . .
C35 C32 C33 C35 -0.3(12) 2_556 .
C30 C32 C33 C35 178.7(7) . .
C35 C32 C33 C34 174.8(9) 2_556 .
C30 C32 C33 C34 -6.2(13) . .
C32 C33 C35 C32 0.3(13) . 2_556
C34 C33 C35 C32 -175.1(8) . 2_556
